data_7713594
loop_
_publ_author_name
'Guo, Dianjun'
'Rajeshkumar, Thayalan'
'Zhu, Shan'
'Yuan, Qingbing'
'Hong, Dongjing'
'Zhou, Shuangliu'
'Zhu, Xiancui'
'Maron, Laurent'
'Wang, Shaowu'

_publ_section_title
;
 Aryl C--H bond functionalization with diphenyldiazomethane induced by
 rare-earth metal alkyl complexes
;
_journal_name_full 'Dalton Transactions'
_journal_paper_doi 10.1039/D3DT01714A
_journal_year 2023
_chemical_formula_moiety 'C69 H59 N6 O Y'
_chemical_formula_sum 'C69 H59 N6 O Y'
_chemical_formula_weight 1077.13
_space_group_crystal_system triclinic
_space_group_IT_number 2
_space_group_name_Hall '-P 1'
_space_group_name_H-M_alt 'P -1'
_atom_sites_solution_hydrogens geom
_atom_sites_solution_primary dual
_audit_creation_date 2022-03-30
_audit_creation_method
;
Olex2 1.3
(compiled 2020.11.12 svn.r5f609507 for OlexSys, GUI svn.r6408)
;
_audit_update_record
;
2022-08-13 deposited with the CCDC.	2023-07-19 downloaded from the CCDC.
;
_cell_angle_alpha 98.03(5)
_cell_angle_beta 94.36(5)
_cell_angle_gamma 116.15(5)
_cell_formula_units_Z 2
_cell_length_a 14.43(7)
_cell_length_b 16.35(7)
_cell_length_c 17.84(8)
_cell_measurement_reflns_used 4434
_cell_measurement_temperature 293.15
_cell_measurement_theta_max 19.60
_cell_measurement_theta_min 2.50
_cell_volume 3696(3)
_computing_cell_refinement 'SAINT v8.37A (Bruker, 2015)'
_computing_data_reduction 'SAINT v8.37A (Bruker, 2015)'
_computing_molecular_graphics 'Olex2 1.3 (Dolomanov et al., 2009)'
_computing_publication_material 'Olex2 1.3 (Dolomanov et al., 2009)'
_computing_structure_refinement 'SHELXL 2018/3 (Sheldrick, 2015)'
_computing_structure_solution 'ShelXT (Sheldrick, 2015)'
_diffrn_ambient_temperature 293.15
_diffrn_measured_fraction_theta_full 0.995
_diffrn_measured_fraction_theta_max 0.965
_diffrn_measurement_device_type 'Bruker APEX-II CCD'
_diffrn_measurement_method '\f and \w scans'
_diffrn_radiation_type MoK\a
_diffrn_radiation_wavelength 0.71073
_diffrn_reflns_av_R_equivalents 0.1406
_diffrn_reflns_av_unetI/netI 0.2286
_diffrn_reflns_Laue_measured_fraction_full 0.995
_diffrn_reflns_Laue_measured_fraction_max 0.965
_diffrn_reflns_limit_h_max 18
_diffrn_reflns_limit_h_min -18
_diffrn_reflns_limit_k_max 21
_diffrn_reflns_limit_k_min -21
_diffrn_reflns_limit_l_max 23
_diffrn_reflns_limit_l_min -22
_diffrn_reflns_number 41043
_diffrn_reflns_point_group_measured_fraction_full 0.995
_diffrn_reflns_point_group_measured_fraction_max 0.965
_diffrn_reflns_theta_full 25.242
_diffrn_reflns_theta_max 27.630
_diffrn_reflns_theta_min 1.414
_diffrn_source_current 30.0
_diffrn_source_power 1.5
_diffrn_source_voltage 50.0
_diffrn_standards_number 0
_exptl_absorpt_coefficient_mu 0.826
_exptl_absorpt_correction_T_max 0.7455
_exptl_absorpt_correction_T_min 0.5073
_exptl_absorpt_correction_type none
_exptl_absorpt_process_details
;
SADABS-2016/2 (Bruker,2016/2) was used for absorption correction.
wR2(int) was 0.1047 before and 0.0596 after correction.
The Ratio of minimum to maximum transmission is 0.6805.
The \l/2 correction factor is Not present.
;
_exptl_crystal_colour 'clear light black'
_exptl_crystal_colour_lustre clear
_exptl_crystal_colour_modifier light
_exptl_crystal_colour_primary black
_exptl_crystal_density_diffrn 0.967
_exptl_crystal_description block
_exptl_crystal_F_000 1124
_exptl_crystal_size_max 0.22
_exptl_crystal_size_mid 0.21
_exptl_crystal_size_min 0.2
_refine_diff_density_max 0.390
_refine_diff_density_min -0.617
_refine_diff_density_rms 0.056
_refine_ls_extinction_method none
_refine_ls_goodness_of_fit_ref 0.883
_refine_ls_hydrogen_treatment constr
_refine_ls_matrix_type full
_refine_ls_number_parameters 695
_refine_ls_number_reflns 16609
_refine_ls_number_restraints 12
_refine_ls_restrained_S_all 0.883
_refine_ls_R_factor_all 0.1860
_refine_ls_R_factor_gt 0.0690
_refine_ls_shift/su_max 0.001
_refine_ls_shift/su_mean 0.000
_refine_ls_structure_factor_coef Fsqd
_refine_ls_weighting_details 'w=1/[\s^2^(Fo^2^)+(0.0614P)^2^] where P=(Fo^2^+2Fc^2^)/3'
_refine_ls_weighting_scheme calc
_refine_ls_wR_factor_gt 0.1323
_refine_ls_wR_factor_ref 0.1669
_reflns_Friedel_coverage 0.000
_reflns_number_gt 6462
_reflns_number_total 16609
_reflns_threshold_expression 'I > 2\s(I)'
_cod_data_source_file d3dt01714a2.cif
_cod_data_source_block 2a
_cod_original_cell_volume 3698(28)
_cod_database_code 7713594
_shelx_shelxl_version_number 2018/3
_shelx_space_group_comment
;
The symmetry employed for this shelxl refinement is uniquely defined
by the following loop, which should always be used as a source of
symmetry information in preference to the above space-group names.
They are only intended as comments.
;
_shelx_estimated_absorpt_t_max 0.852
_shelx_estimated_absorpt_t_min 0.839
_olex2_refinement_description
;
1. Fixed Uiso
 At 1.2 times of:
  All C(H) groups, All C(H,H) groups, All N(H) groups
 At 1.5 times of:
  All C(H,H,H) groups
2. Uiso/Uaniso restraints and constraints
Uanis(C36) \\sim Ueq, Uanis(C37) \\sim Ueq: with sigma of 0.001 and sigma for
terminal atoms of 0.002
3.a Ternary CH refined with riding coordinates:
 C20(H20), C19(H19)
3.b Secondary CH2 refined with riding coordinates:
 C39(H39A,H39B), C38(H38A,H38B), C37(H37A,H37B), C36(H36A,H36B)
3.c Aromatic/amide H refined with riding coordinates:
 N4(H4), C00I(H00I), C2(H2), C00T(H00T), C3(H3), C55(H55), C31(H31),
 C00Y(H00Y), C1(H1), C56(H56), C42(H42), C29(H29), C28(H28), C25(H25), C7(H7),
 C58(H58), C61(H61), C17(H17), C13(H13), C57(H57), C15(H15), C11(H11), C43(H43),
  C52(H52), C46(H46), C33(H33), C16(H16), C35(H35), C44(H44), C32(H32),
 C34(H34), C14(H14), C65(H65), C48(H48), C8(H8), C27(H27), C45(H45), C9(H9),
 C10(H10), C26(H26), C62(H62), C51(H51), C49(H49), C50(H50), C64(H64), C63(H63)
3.d Idealised Me refined as rotating group:
 C22(H22A,H22B,H22C)
;
_olex2_submission_special_instructions 'No special instructions were received'

loop_
_space_group_symop_operation_xyz
'x, y, z'
'-x, -y, -z'

loop_
_atom_site_label
_atom_site_type_symbol
_atom_site_fract_x
_atom_site_fract_y
_atom_site_fract_z
_atom_site_U_iso_or_equiv
_atom_site_adp_type
_atom_site_occupancy
_atom_site_site_symmetry_order
_atom_site_calc_flag
_atom_site_refinement_flags_posn
_atom_site_refinement_flags_adp
_atom_site_refinement_flags_occupancy
_atom_site_disorder_assembly
_atom_site_disorder_group
Y1 Y 0.75599(3) 0.66190(3) 0.26266(2) 0.04506(15) Uani 1 1 d . . . . .
O1 O 0.7286(2) 0.5979(2) 0.12567(15) 0.0575(8) Uani 1 1 d . . . . .
N5 N 0.6795(3) 0.5050(2) 0.26308(18) 0.0493(9) Uani 1 1 d . . . . .
N3 N 0.8706(2) 0.8585(2) 0.30677(17) 0.0427(8) Uani 1 1 d . . . . .
N2 N 0.7781(2) 0.7069(2) 0.39774(18) 0.0478(9) Uani 1 1 d . . . . .
N6 N 0.7547(3) 0.4867(2) 0.3038(2) 0.0538(9) Uani 1 1 d . . . . .
N4 N 0.5669(3) 0.6008(2) 0.24249(19) 0.0544(9) Uani 1 1 d . . . . .
H4 H 0.547326 0.643102 0.253642 0.065 Uiso 1 1 calc R U . . .
N1 N 0.9331(2) 0.7109(2) 0.24778(18) 0.0502(9) Uani 1 1 d . . . . .
C18 C 0.8735(3) 0.8441(3) 0.2276(2) 0.0444(10) Uani 1 1 d . . . . .
C21 C 0.7683(3) 0.8387(3) 0.3190(2) 0.0442(10) Uani 1 1 d . . . . .
C5 C 0.9722(3) 0.8550(3) 0.1939(2) 0.0466(11) Uani 1 1 d . . . . .
C20 C 0.7082(3) 0.8096(3) 0.2474(2) 0.0472(11) Uani 1 1 d . . . . .
H20 H 0.637290 0.803065 0.237246 0.057 Uiso 1 1 calc R U . . .
C23 C 0.7371(3) 0.8406(3) 0.4008(2) 0.0459(11) Uani 1 1 d . . . . .
C4 C 1.0079(3) 0.7895(3) 0.2274(2) 0.0486(11) Uani 1 1 d . . . . .
C00F C 0.7795(3) 0.7871(3) 0.4424(2) 0.0435(11) Uani 1 1 d . . . . .
C54 C 0.5034(3) 0.4367(3) 0.1906(2) 0.0506(11) Uani 1 1 d . . . . .
C41 C 0.6147(3) 0.3938(3) 0.3733(2) 0.0541(12) Uani 1 1 d . . . . .
C00I C 0.8216(3) 0.6721(3) 0.4493(3) 0.0556(12) Uani 1 1 d . . . . .
H00I H 0.830233 0.618970 0.436813 0.067 Uiso 1 1 calc R U . . .
C12 C 0.9433(3) 0.8265(3) 0.1037(2) 0.0548(12) Uani 1 1 d . . . . .
C24 C 0.7772(3) 0.9416(3) 0.4451(3) 0.0518(11) Uani 1 1 d . . . . .
C30 C 0.6150(3) 0.7953(3) 0.3898(2) 0.0497(11) Uani 1 1 d . . . . .
C22 C 0.9619(3) 0.8922(3) 0.3680(2) 0.0511(11) Uani 1 1 d . . . . .
H22A H 0.953420 0.843684 0.395693 0.077 Uiso 1 1 calc R U . . .
H22B H 0.966693 0.945010 0.402539 0.077 Uiso 1 1 calc R U . . .
H22C H 1.024564 0.909735 0.345451 0.077 Uiso 1 1 calc R U . . .
C40 C 0.7230(3) 0.4340(3) 0.3542(2) 0.0516(11) Uani 1 1 d . . . . .
C59 C 0.5965(3) 0.4310(3) 0.2157(2) 0.0521(11) Uani 1 1 d . . . . .
C53 C 0.4885(3) 0.5181(3) 0.2185(2) 0.0504(11) Uani 1 1 d . . . . .
C19 C 0.7734(3) 0.8135(3) 0.1909(2) 0.0472(11) Uani 1 1 d . . . . .
H19 H 0.753903 0.808714 0.136032 0.057 Uiso 1 1 calc R U . . .
C2 C 1.0916(4) 0.7148(3) 0.2720(3) 0.0618(13) Uani 1 1 d . . . . .
H2 H 1.143331 0.698582 0.287123 0.074 Uiso 1 1 calc R U . . .
C47 C 0.8009(4) 0.4127(3) 0.3964(3) 0.0587(12) Uani 1 1 d . . . . .
C00T C 0.8502(3) 0.7271(3) 0.5217(2) 0.0550(12) Uani 1 1 d . . . . .
H00T H 0.881315 0.718219 0.565375 0.066 Uiso 1 1 calc R U . . .
C60 C 0.3804(3) 0.5050(3) 0.2224(2) 0.0571(12) Uani 1 1 d . . . . .
C3 C 1.1054(3) 0.7938(3) 0.2425(2) 0.0630(13) Uani 1 1 d . . . . .
H3 H 1.168360 0.840354 0.234581 0.076 Uiso 1 1 calc R U . . .
C55 C 0.4218(3) 0.3611(3) 0.1380(2) 0.0629(13) Uani 1 1 d . . . . .
H55 H 0.362149 0.365698 0.120938 0.075 Uiso 1 1 calc R U . . .
C31 C 0.5565(3) 0.7108(3) 0.4119(2) 0.0580(12) Uani 1 1 d . . . . .
H31 H 0.589456 0.678555 0.430743 0.070 Uiso 1 1 calc R U . . .
C00Y C 0.8227(3) 0.8000(3) 0.5163(2) 0.0534(12) Uani 1 1 d . . . . .
H00Y H 0.832484 0.847699 0.556101 0.064 Uiso 1 1 calc R U . . .
C1 C 0.9864(3) 0.6659(3) 0.2741(2) 0.0556(12) Uani 1 1 d . . . . .
H1 H 0.955500 0.610028 0.291040 0.067 Uiso 1 1 calc R U . . .
C56 C 0.4291(4) 0.2805(3) 0.1116(3) 0.0783(15) Uani 1 1 d . . . . .
H56 H 0.375604 0.231730 0.076774 0.094 Uiso 1 1 calc R U . . .
C42 C 0.5708(4) 0.4510(4) 0.3989(3) 0.0653(13) Uani 1 1 d . . . . .
H42 H 0.610800 0.515029 0.406351 0.078 Uiso 1 1 calc R U . . .
C29 C 0.7492(4) 0.9548(3) 0.5170(3) 0.0660(13) Uani 1 1 d . . . . .
H29 H 0.707701 0.903063 0.536611 0.079 Uiso 1 1 calc R U . . .
C6 C 1.0574(3) 0.9582(3) 0.2103(2) 0.0573(12) Uani 1 1 d . . . . .
C28 C 0.7810(4) 1.0428(4) 0.5605(3) 0.0833(16) Uani 1 1 d . . . . .
H28 H 0.760908 1.049637 0.608366 0.100 Uiso 1 1 calc R U . . .
C25 C 0.8371(3) 1.0193(3) 0.4159(3) 0.0647(13) Uani 1 1 d . . . . .
H25 H 0.856037 1.012566 0.367613 0.078 Uiso 1 1 calc R U . . .
C7 C 1.0428(4) 1.0306(4) 0.2470(3) 0.0789(16) Uani 1 1 d . . . . .
H7 H 0.980003 1.017804 0.265090 0.095 Uiso 1 1 calc R U . . .
C58 C 0.5976(4) 0.3454(3) 0.1892(3) 0.0688(14) Uani 1 1 d . . . . .
H58 H 0.654683 0.337414 0.207021 0.083 Uiso 1 1 calc R U . . .
C39 C 0.6590(4) 0.5958(3) 0.0617(2) 0.0705(14) Uani 1 1 d . . . . .
H39A H 0.694462 0.646794 0.035673 0.085 Uiso 1 1 calc R U . . .
H39B H 0.598283 0.599299 0.078614 0.085 Uiso 1 1 calc R U . . .
C61 C 0.3492(4) 0.5670(4) 0.1965(3) 0.0707(14) Uani 1 1 d . . . . .
H61 H 0.394606 0.614984 0.174855 0.085 Uiso 1 1 calc R U . . .
C17 C 0.9143(3) 0.8818(3) 0.0624(3) 0.0707(14) Uani 1 1 d . . . . .
H17 H 0.912182 0.934207 0.088381 0.085 Uiso 1 1 calc R U . . .
C13 C 0.9490(4) 0.7510(4) 0.0622(3) 0.0681(14) Uani 1 1 d . . . . .
H13 H 0.970664 0.715773 0.088663 0.082 Uiso 1 1 calc R U . . .
C57 C 0.5180(5) 0.2749(3) 0.1386(3) 0.0806(16) Uani 1 1 d . . . . .
H57 H 0.523577 0.221071 0.121584 0.097 Uiso 1 1 calc R U . . .
C38 C 0.7719(4) 0.5353(3) 0.0995(2) 0.0659(13) Uani 1 1 d . . . . .
H38A H 0.846018 0.570489 0.098139 0.079 Uiso 1 1 calc R U . . .
H38B H 0.762817 0.492519 0.134133 0.079 Uiso 1 1 calc R U . . .
C15 C 0.8922(4) 0.7805(5) -0.0560(3) 0.0935(19) Uani 1 1 d . . . . .
H15 H 0.873305 0.764129 -0.108985 0.112 Uiso 1 1 calc R U . . .
C11 C 1.1521(4) 0.9810(4) 0.1820(3) 0.0787(16) Uani 1 1 d . . . . .
H11 H 1.163803 0.934070 0.155419 0.094 Uiso 1 1 calc R U . . .
C43 C 0.4700(4) 0.4152(5) 0.4133(3) 0.0830(16) Uani 1 1 d . . . . .
H43 H 0.442766 0.454759 0.431603 0.100 Uiso 1 1 calc R U . . .
C52 C 0.7866(4) 0.3858(4) 0.4667(3) 0.0862(17) Uani 1 1 d . . . . .
H52 H 0.728637 0.381033 0.488985 0.103 Uiso 1 1 calc R U . . .
C46 C 0.5519(4) 0.2974(3) 0.3617(3) 0.0740(15) Uani 1 1 d . . . . .
H46 H 0.579119 0.257175 0.345116 0.089 Uiso 1 1 calc R U . . .
C33 C 0.3990(4) 0.7211(5) 0.3779(3) 0.0874(18) Uani 1 1 d . . . . .
H33 H 0.326770 0.696569 0.374336 0.105 Uiso 1 1 calc R U . . .
C16 C 0.8889(4) 0.8573(4) -0.0174(3) 0.0847(17) Uani 1 1 d . . . . .
H16 H 0.869673 0.893510 -0.044464 0.102 Uiso 1 1 calc R U . . .
C35 C 0.5623(4) 0.8414(3) 0.3621(3) 0.0706(14) Uani 1 1 d . . . . .
H35 H 0.599672 0.898384 0.347992 0.085 Uiso 1 1 calc R U . . .
C37 C 0.7175(4) 0.4847(4) 0.0238(3) 0.0799(15) Uani 1 1 d . U . . .
H37A H 0.694247 0.418742 0.020811 0.096 Uiso 1 1 calc R U . . .
H37B H 0.763268 0.505320 -0.014048 0.096 Uiso 1 1 calc R U . . .
C44 C 0.4090(4) 0.3205(6) 0.4006(3) 0.092(2) Uani 1 1 d . . . . .
H44 H 0.340149 0.296269 0.409636 0.111 Uiso 1 1 calc R U . . .
C32 C 0.4478(4) 0.6750(4) 0.4054(3) 0.0770(16) Uani 1 1 d . . . . .
H32 H 0.408804 0.618880 0.420252 0.092 Uiso 1 1 calc R U . . .
C34 C 0.4545(4) 0.8029(4) 0.3555(3) 0.0871(17) Uani 1 1 d . . . . .
H34 H 0.419839 0.833324 0.335585 0.104 Uiso 1 1 calc R U . . .
C14 C 0.9237(4) 0.7257(4) -0.0168(3) 0.0844(16) Uani 1 1 d . . . . .
H14 H 0.927463 0.674250 -0.043123 0.101 Uiso 1 1 calc R U . . .
C65 C 0.3105(4) 0.4333(4) 0.2559(3) 0.0785(16) Uani 1 1 d . . . . .
H65 H 0.330573 0.391302 0.272601 0.094 Uiso 1 1 calc R U . . .
C48 C 0.8876(4) 0.4197(4) 0.3654(3) 0.0844(16) Uani 1 1 d . . . . .
H48 H 0.897826 0.438225 0.318489 0.101 Uiso 1 1 calc R U . . .
C8 C 1.1199(5) 1.1227(4) 0.2578(3) 0.098(2) Uani 1 1 d . . . . .
H8 H 1.108199 1.170063 0.283223 0.118 Uiso 1 1 calc R U . . .
C36 C 0.6280(4) 0.5030(4) 0.0099(3) 0.0928(17) Uani 1 1 d . U . . .
H36A H 0.565767 0.454720 0.022781 0.111 Uiso 1 1 calc R U . . .
H36B H 0.614715 0.506477 -0.043426 0.111 Uiso 1 1 calc R U . . .
C27 C 0.8428(4) 1.1197(4) 0.5317(4) 0.0884(18) Uani 1 1 d . . . . .
H27 H 0.866279 1.178935 0.560769 0.106 Uiso 1 1 calc R U . . .
C45 C 0.4486(4) 0.2621(4) 0.3751(3) 0.0927(19) Uani 1 1 d . . . . .
H45 H 0.406663 0.198213 0.366587 0.111 Uiso 1 1 calc R U . . .
C9 C 1.2122(6) 1.1434(4) 0.2313(4) 0.106(2) Uani 1 1 d . . . . .
H9 H 1.263771 1.204653 0.238822 0.127 Uiso 1 1 calc R U . . .
C10 C 1.2285(4) 1.0725(5) 0.1930(4) 0.098(2) Uani 1 1 d . . . . .
H10 H 1.291188 1.086297 0.174515 0.118 Uiso 1 1 calc R U . . .
C26 C 0.8695(4) 1.1090(4) 0.4600(4) 0.0898(17) Uani 1 1 d . . . . .
H26 H 0.909284 1.161097 0.440183 0.108 Uiso 1 1 calc R U . . .
C62 C 0.2471(5) 0.5559(5) 0.2036(3) 0.101(2) Uani 1 1 d . . . . .
H62 H 0.224923 0.595916 0.185368 0.122 Uiso 1 1 calc R U . . .
C51 C 0.8620(6) 0.3660(4) 0.5037(4) 0.108(2) Uani 1 1 d . . . . .
H51 H 0.852958 0.347606 0.550779 0.129 Uiso 1 1 calc R U . . .
C49 C 0.9610(5) 0.3992(5) 0.4036(4) 0.111(2) Uani 1 1 d . . . . .
H49 H 1.019028 0.403800 0.381588 0.133 Uiso 1 1 calc R U . . .
C50 C 0.9481(5) 0.3729(4) 0.4724(5) 0.110(2) Uani 1 1 d . . . . .
H50 H 0.997128 0.359715 0.497809 0.131 Uiso 1 1 calc R U . . .
C64 C 0.2113(5) 0.4252(5) 0.2640(4) 0.107(2) Uani 1 1 d . . . . .
H64 H 0.166591 0.378673 0.287351 0.129 Uiso 1 1 calc R U . . .
C63 C 0.1796(5) 0.4849(6) 0.2381(4) 0.122(2) Uani 1 1 d . . . . .
H63 H 0.113244 0.478494 0.243217 0.146 Uiso 1 1 calc R U . . .

loop_
_atom_site_aniso_label
_atom_site_aniso_U_11
_atom_site_aniso_U_22
_atom_site_aniso_U_33
_atom_site_aniso_U_23
_atom_site_aniso_U_13
_atom_site_aniso_U_12
Y1 0.0407(2) 0.0426(3) 0.0438(3) 0.01191(19) 0.00440(18) 0.01123(19)
O1 0.0529(18) 0.064(2) 0.0482(18) 0.0058(16) 0.0003(15) 0.0225(17)
N5 0.054(2) 0.049(2) 0.046(2) 0.0160(18) 0.0034(18) 0.0228(19)
N3 0.039(2) 0.045(2) 0.036(2) 0.0083(16) -0.0029(16) 0.0139(17)
N2 0.039(2) 0.044(2) 0.052(2) 0.0122(19) 0.0026(17) 0.0126(17)
N6 0.051(2) 0.046(2) 0.063(2) 0.0161(19) 0.0129(19) 0.0183(19)
N4 0.053(2) 0.046(2) 0.063(2) 0.0117(19) 0.0070(19) 0.021(2)
N1 0.043(2) 0.051(2) 0.055(2) 0.0197(18) 0.0074(17) 0.0175(19)
C18 0.049(3) 0.039(2) 0.041(3) 0.015(2) 0.002(2) 0.015(2)
C21 0.045(3) 0.040(3) 0.045(3) 0.011(2) 0.009(2) 0.016(2)
C5 0.044(2) 0.041(3) 0.043(2) 0.014(2) 0.004(2) 0.007(2)
C20 0.044(3) 0.049(3) 0.046(3) 0.012(2) -0.001(2) 0.019(2)
C23 0.039(2) 0.039(3) 0.053(3) 0.008(2) 0.006(2) 0.012(2)
C4 0.043(3) 0.051(3) 0.045(3) 0.015(2) 0.007(2) 0.014(2)
C00F 0.031(2) 0.051(3) 0.050(3) 0.026(2) 0.010(2) 0.015(2)
C54 0.048(3) 0.049(3) 0.047(3) 0.013(2) 0.010(2) 0.014(2)
C41 0.046(3) 0.055(3) 0.058(3) 0.027(2) 0.007(2) 0.015(3)
C00I 0.053(3) 0.056(3) 0.059(3) 0.025(3) 0.008(2) 0.022(2)
C12 0.052(3) 0.056(3) 0.042(3) 0.014(2) 0.008(2) 0.010(2)
C24 0.040(2) 0.050(3) 0.061(3) 0.007(2) 0.002(2) 0.018(2)
C30 0.042(3) 0.052(3) 0.050(3) 0.007(2) 0.006(2) 0.018(2)
C22 0.037(2) 0.055(3) 0.048(3) 0.010(2) -0.002(2) 0.010(2)
C40 0.048(3) 0.041(3) 0.062(3) 0.013(2) 0.010(2) 0.016(2)
C59 0.056(3) 0.041(3) 0.050(3) 0.008(2) 0.007(2) 0.015(2)
C53 0.046(3) 0.060(3) 0.042(3) 0.019(2) 0.006(2) 0.018(3)
C19 0.046(3) 0.047(3) 0.042(2) 0.018(2) -0.003(2) 0.014(2)
C2 0.055(3) 0.061(3) 0.073(3) 0.016(3) 0.010(3) 0.028(3)
C47 0.049(3) 0.054(3) 0.075(3) 0.021(3) 0.013(3) 0.022(2)
C00T 0.054(3) 0.068(3) 0.041(3) 0.017(2) 0.004(2) 0.026(3)
C60 0.042(3) 0.067(3) 0.049(3) 0.010(2) 0.002(2) 0.014(3)
C3 0.045(3) 0.069(3) 0.066(3) 0.022(3) 0.010(2) 0.015(2)
C55 0.058(3) 0.058(3) 0.059(3) 0.011(3) 0.008(2) 0.014(3)
C31 0.054(3) 0.062(3) 0.053(3) 0.012(2) 0.010(2) 0.021(3)
C00Y 0.039(2) 0.061(3) 0.043(3) 0.001(2) 0.008(2) 0.011(2)
C1 0.061(3) 0.045(3) 0.063(3) 0.016(2) 0.010(2) 0.025(3)
C56 0.081(4) 0.048(3) 0.082(4) 0.001(3) 0.004(3) 0.013(3)
C42 0.049(3) 0.078(4) 0.068(3) 0.022(3) 0.010(3) 0.025(3)
C29 0.077(3) 0.056(3) 0.062(3) -0.003(3) 0.000(3) 0.034(3)
C6 0.058(3) 0.052(3) 0.050(3) 0.022(2) 0.009(2) 0.012(3)
C28 0.082(4) 0.094(5) 0.075(4) 0.001(4) 0.001(3) 0.047(4)
C25 0.064(3) 0.049(3) 0.078(3) 0.009(3) 0.006(3) 0.025(3)
C7 0.094(4) 0.061(4) 0.059(3) 0.021(3) 0.020(3) 0.012(3)
C58 0.080(4) 0.058(3) 0.064(3) 0.011(3) 0.003(3) 0.028(3)
C39 0.068(3) 0.081(4) 0.053(3) 0.004(3) -0.009(3) 0.031(3)
C61 0.058(3) 0.078(4) 0.070(3) 0.005(3) -0.002(3) 0.029(3)
C17 0.075(3) 0.070(4) 0.059(3) 0.024(3) 0.008(3) 0.023(3)
C13 0.073(3) 0.074(4) 0.055(3) 0.020(3) 0.014(3) 0.029(3)
C57 0.099(4) 0.047(3) 0.092(4) 0.005(3) 0.014(4) 0.032(3)
C38 0.067(3) 0.073(3) 0.058(3) 0.016(3) 0.017(3) 0.030(3)
C15 0.088(4) 0.102(5) 0.051(3) 0.007(4) 0.004(3) 0.011(4)
C11 0.059(3) 0.075(4) 0.091(4) 0.038(3) 0.015(3) 0.014(3)
C43 0.064(4) 0.123(5) 0.071(4) 0.028(4) 0.022(3) 0.046(4)
C52 0.074(4) 0.110(5) 0.084(4) 0.047(4) 0.012(3) 0.043(3)
C46 0.062(3) 0.065(4) 0.084(4) 0.029(3) 0.012(3) 0.015(3)
C33 0.046(3) 0.112(5) 0.099(4) 0.016(4) 0.005(3) 0.033(4)
C16 0.093(4) 0.097(5) 0.052(4) 0.032(3) -0.004(3) 0.031(4)
C35 0.052(3) 0.075(4) 0.090(4) 0.021(3) 0.011(3) 0.033(3)
C37 0.0797(17) 0.0802(17) 0.0807(17) 0.0139(10) 0.0112(10) 0.0378(11)
C44 0.058(4) 0.136(6) 0.066(4) 0.041(4) 0.018(3) 0.022(4)
C32 0.044(3) 0.078(4) 0.084(4) 0.007(3) 0.016(3) 0.006(3)
C34 0.058(4) 0.098(5) 0.110(5) 0.029(4) 0.007(3) 0.038(3)
C14 0.098(4) 0.086(4) 0.062(4) 0.008(3) 0.011(3) 0.037(4)
C65 0.047(3) 0.090(4) 0.082(4) 0.032(3) 0.015(3) 0.012(3)
C48 0.083(4) 0.090(4) 0.102(4) 0.031(3) 0.016(4) 0.055(4)
C8 0.139(6) 0.055(4) 0.072(4) 0.019(3) 0.020(4) 0.016(4)
C36 0.0924(19) 0.0932(19) 0.0917(19) 0.0160(10) 0.0127(10) 0.0421(12)
C27 0.076(4) 0.074(4) 0.093(5) -0.028(4) -0.024(4) 0.032(3)
C45 0.064(4) 0.080(4) 0.094(5) 0.031(4) 0.009(3) -0.006(3)
C9 0.108(5) 0.064(4) 0.078(4) 0.025(4) -0.018(4) -0.020(4)
C10 0.058(4) 0.083(5) 0.121(5) 0.051(4) 0.004(3) -0.005(4)
C26 0.083(4) 0.056(4) 0.119(5) 0.008(4) 0.008(4) 0.026(3)
C62 0.085(4) 0.145(6) 0.094(4) 0.017(4) 0.000(4) 0.074(5)
C51 0.112(5) 0.104(5) 0.108(5) 0.045(4) -0.010(5) 0.046(4)
C49 0.094(5) 0.129(6) 0.138(6) 0.042(5) 0.031(5) 0.069(4)
C50 0.076(5) 0.104(5) 0.156(7) 0.023(5) -0.010(5) 0.053(4)
C64 0.060(4) 0.121(6) 0.127(6) 0.043(5) 0.033(4) 0.021(4)
C63 0.064(4) 0.151(7) 0.130(6) 0.026(5) 0.017(4) 0.032(5)

loop_
_atom_type_symbol
_atom_type_description
_atom_type_scat_dispersion_real
_atom_type_scat_dispersion_imag
_atom_type_scat_source
C C 0.0033 0.0016 'International Tables Vol C Tables 4.2.6.8 and 6.1.1.4'
H H 0.0000 0.0000 'International Tables Vol C Tables 4.2.6.8 and 6.1.1.4'
N N 0.0061 0.0033 'International Tables Vol C Tables 4.2.6.8 and 6.1.1.4'
O O 0.0106 0.0060 'International Tables Vol C Tables 4.2.6.8 and 6.1.1.4'
Y Y -2.7962 3.5667 'International Tables Vol C Tables 4.2.6.8 and 6.1.1.4'

loop_
_geom_angle_atom_site_label_1
_geom_angle_atom_site_label_2
_geom_angle_atom_site_label_3
_geom_angle
_geom_angle_site_symmetry_1
_geom_angle_site_symmetry_3
_geom_angle_publ_flag
O1 Y1 N3 116.18(11) . . ?
O1 Y1 C18 87.9(2) . . ?
O1 Y1 C21 122.74(11) . . ?
O1 Y1 C20 97.0(2) . . ?
O1 Y1 C19 76.4(3) . . ?
N5 Y1 O1 79.09(18) . . ?
N5 Y1 N3 163.55(14) . . ?
N5 Y1 N2 94.59(16) . . ?
N5 Y1 N4 70.82(13) . . ?
N5 Y1 N1 108.36(14) . . ?
N5 Y1 C18 164.78(13) . . ?
N5 Y1 C21 147.9(2) . . ?
N5 Y1 C20 142.4(3) . . ?
N5 Y1 C19 149.97(18) . . ?
N3 Y1 C18 28.34(19) . . ?
N3 Y1 C21 28.6(2) . . ?
N3 Y1 C19 46.1(3) . . ?
N2 Y1 O1 173.53(12) . . ?
N2 Y1 N3 69.96(11) . . ?
N2 Y1 N4 95.64(13) . . ?
N2 Y1 C18 98.2(2) . . ?
N2 Y1 C21 63.56(13) . . ?
N2 Y1 C20 88.89(18) . . ?
N2 Y1 C19 110.0(3) . . ?
N4 Y1 O1 83.65(12) . . ?
N4 Y1 N3 115.06(13) . . ?
N4 Y1 C18 115.82(14) . . ?
N4 Y1 C21 87.34(18) . . ?
N4 Y1 C20 71.6(2) . . ?
N4 Y1 C19 89.35(15) . . ?
N1 Y1 O1 81.86(14) . . ?
N1 Y1 N3 70.03(15) . . ?
N1 Y1 N2 99.01(14) . . ?
N1 Y1 N4 165.35(14) . . ?
N1 Y1 C18 61.51(15) . . ?
N1 Y1 C21 98.65(17) . . ?
N1 Y1 C20 108.0(2) . . ?
N1 Y1 C19 85.13(16) . . ?
C21 Y1 C18 47.1(3) . . ?
C21 Y1 C19 47.0(3) . . ?
C20 Y1 N3 46.4(3) . . ?
C20 Y1 C18 46.6(3) . . ?
C20 Y1 C21 28.18(18) . . ?
C20 Y1 C19 28.85(16) . . ?
C19 Y1 C18 27.61(18) . . ?
C39 O1 Y1 131.5(3) . . ?
C39 O1 C38 107.9(4) . . ?
C38 O1 Y1 119.5(3) . . ?
N6 N5 Y1 107.4(3) . . ?
C59 N5 Y1 131.5(3) . . ?
C59 N5 N6 117.6(4) . . ?
C18 N3 Y1 77.7(2) . . ?
C18 N3 C21 109.4(3) . . ?
C18 N3 C22 125.4(4) . . ?
C21 N3 Y1 75.7(2) . . ?
C21 N3 C22 125.2(4) . . ?
C22 N3 Y1 114.8(2) . . ?
C00F N2 Y1 129.5(3) . . ?
C00I N2 Y1 123.8(4) . . ?
C00I N2 C00F 104.7(4) . . ?
C40 N6 N5 117.1(4) . . ?
Y1 N4 H4 112.9 . . ?
C53 N4 Y1 134.3(3) . . ?
C53 N4 H4 112.9 . . ?
C4 N1 Y1 133.0(3) . . ?
C1 N1 Y1 120.5(3) . . ?
C1 N1 C4 105.6(5) . . ?
N3 C18 Y1 73.9(2) . . ?
N3 C18 C5 123.1(4) . . ?
C5 C18 Y1 112.9(3) . . ?
C19 C18 Y1 75.2(3) . . ?
C19 C18 N3 107.1(4) . . ?
C19 C18 C5 129.6(5) . . ?
N3 C21 Y1 75.6(2) . . ?
N3 C21 C23 122.1(3) . . ?
C20 C21 Y1 75.2(3) . . ?
C20 C21 N3 106.4(4) . . ?
C20 C21 C23 131.1(5) . . ?
C23 C21 Y1 109.3(3) . . ?
C18 C5 C4 106.4(4) . . ?
C18 C5 C12 108.5(4) . . ?
C18 C5 C6 111.5(4) . . ?
C4 C5 C12 111.3(4) . . ?
C4 C5 C6 113.7(5) . . ?
C6 C5 C12 105.4(3) . . ?
Y1 C20 H20 124.7 . . ?
C21 C20 Y1 76.6(3) . . ?
C21 C20 H20 124.7 . . ?
C21 C20 C19 108.8(5) . . ?
C19 C20 Y1 77.1(3) . . ?
C19 C20 H20 124.7 . . ?
C21 C23 C30 106.7(3) . . ?
C00F C23 C21 108.2(4) . . ?
C00F C23 C24 111.8(4) . . ?
C00F C23 C30 112.2(4) . . ?
C24 C23 C21 111.5(4) . . ?
C24 C23 C30 106.4(3) . . ?
N1 C4 C5 118.4(5) . . ?
C3 C4 N1 110.0(4) . . ?
C3 C4 C5 131.6(4) . . ?
N2 C00F C23 116.6(4) . . ?
C00Y C00F N2 110.2(4) . . ?
C00Y C00F C23 133.1(5) . . ?
C59 C54 C53 121.9(4) . . ?
C55 C54 C59 119.5(5) . . ?
C55 C54 C53 118.5(5) . . ?
C42 C41 C40 120.7(5) . . ?
C42 C41 C46 117.9(5) . . ?
C46 C41 C40 121.3(5) . . ?
N2 C00I H00I 124.5 . . ?
C00T C00I N2 110.9(5) . . ?
C00T C00I H00I 124.5 . . ?
C17 C12 C5 119.4(5) . . ?
C13 C12 C5 122.7(4) . . ?
C13 C12 C17 117.9(5) . . ?
C29 C24 C23 118.4(4) . . ?
C25 C24 C23 123.4(5) . . ?
C25 C24 C29 118.2(5) . . ?
C31 C30 C23 121.1(4) . . ?
C35 C30 C23 120.5(5) . . ?
C35 C30 C31 118.2(5) . . ?
N3 C22 H22A 109.5 . . ?
N3 C22 H22B 109.5 . . ?
N3 C22 H22C 109.5 . . ?
H22A C22 H22B 109.5 . . ?
H22A C22 H22C 109.5 . . ?
H22B C22 H22C 109.5 . . ?
N6 C40 C41 124.6(4) . . ?
N6 C40 C47 117.6(5) . . ?
C41 C40 C47 117.8(5) . . ?
N5 C59 C54 121.1(5) . . ?
N5 C59 C58 122.7(5) . . ?
C58 C59 C54 116.2(4) . . ?
N4 C53 C54 122.3(5) . . ?
N4 C53 C60 119.0(5) . . ?
C54 C53 C60 118.6(4) . . ?
Y1 C19 H19 125.2 . . ?
C18 C19 Y1 77.2(3) . . ?
C18 C19 C20 108.2(5) . . ?
C18 C19 H19 125.2 . . ?
C20 C19 Y1 74.0(3) . . ?
C20 C19 H19 125.2 . . ?
C3 C2 H2 126.8 . . ?
C1 C2 H2 126.8 . . ?
C1 C2 C3 106.5(4) . . ?
C52 C47 C40 120.8(5) . . ?
C48 C47 C40 119.9(5) . . ?
C48 C47 C52 119.3(5) . . ?
C00I C00T H00T 126.7 . . ?
C00I C00T C00Y 106.6(4) . . ?
C00Y C00T H00T 126.7 . . ?
C61 C60 C53 119.9(4) . . ?
C61 C60 C65 119.4(5) . . ?
C65 C60 C53 120.7(5) . . ?
C4 C3 C2 107.1(4) . . ?
C4 C3 H3 126.5 . . ?
C2 C3 H3 126.5 . . ?
C54 C55 H55 119.2 . . ?
C56 C55 C54 121.6(5) . . ?
C56 C55 H55 119.2 . . ?
C30 C31 H31 120.2 . . ?
C30 C31 C32 119.6(5) . . ?
C32 C31 H31 120.2 . . ?
C00F C00Y C00T 107.6(4) . . ?
C00F C00Y H00Y 126.2 . . ?
C00T C00Y H00Y 126.2 . . ?
N1 C1 H1 124.5 . . ?
C2 C1 N1 110.9(5) . . ?
C2 C1 H1 124.5 . . ?
C55 C56 H56 120.9 . . ?
C57 C56 C55 118.1(5) . . ?
C57 C56 H56 120.9 . . ?
C41 C42 H42 119.2 . . ?
C43 C42 C41 121.5(6) . . ?
C43 C42 H42 119.2 . . ?
C24 C29 H29 118.9 . . ?
C24 C29 C28 122.3(5) . . ?
C28 C29 H29 118.9 . . ?
C7 C6 C5 123.6(5) . . ?
C7 C6 C11 117.2(5) . . ?
C11 C6 C5 119.1(5) . . ?
C29 C28 H28 120.5 . . ?
C27 C28 C29 119.1(6) . . ?
C27 C28 H28 120.5 . . ?
C24 C25 H25 120.2 . . ?
C24 C25 C26 119.7(6) . . ?
C26 C25 H25 120.2 . . ?
C6 C7 H7 119.2 . . ?
C6 C7 C8 121.7(6) . . ?
C8 C7 H7 119.2 . . ?
C59 C58 H58 118.9 . . ?
C57 C58 C59 122.2(5) . . ?
C57 C58 H58 118.9 . . ?
O1 C39 H39A 111.0 . . ?
O1 C39 H39B 111.0 . . ?
O1 C39 C36 103.7(4) . . ?
H39A C39 H39B 109.0 . . ?
C36 C39 H39A 111.0 . . ?
C36 C39 H39B 111.0 . . ?
C60 C61 H61 120.4 . . ?
C60 C61 C62 119.2(5) . . ?
C62 C61 H61 120.4 . . ?
C12 C17 H17 120.1 . . ?
C16 C17 C12 119.8(5) . . ?
C16 C17 H17 120.1 . . ?
C12 C13 H13 118.5 . . ?
C14 C13 C12 122.9(5) . . ?
C14 C13 H13 118.5 . . ?
C56 C57 H57 118.9 . . ?
C58 C57 C56 122.2(6) . . ?
C58 C57 H57 118.9 . . ?
O1 C38 H38A 110.1 . . ?
O1 C38 H38B 110.1 . . ?
H38A C38 H38B 108.4 . . ?
C37 C38 O1 108.0(4) . . ?
C37 C38 H38A 110.1 . . ?
C37 C38 H38B 110.1 . . ?
C16 C15 H15 119.5 . . ?
C16 C15 C14 121.0(6) . . ?
C14 C15 H15 119.5 . . ?
C6 C11 H11 119.6 . . ?
C10 C11 C6 120.8(6) . . ?
C10 C11 H11 119.6 . . ?
C42 C43 H43 120.1 . . ?
C42 C43 C44 119.9(6) . . ?
C44 C43 H43 120.1 . . ?
C47 C52 H52 120.8 . . ?
C47 C52 C51 118.5(6) . . ?
C51 C52 H52 120.8 . . ?
C41 C46 H46 120.1 . . ?
C45 C46 C41 119.8(5) . . ?
C45 C46 H46 120.1 . . ?
C32 C33 H33 119.7 . . ?
C32 C33 C34 120.5(6) . . ?
C34 C33 H33 119.7 . . ?
C17 C16 H16 119.8 . . ?
C15 C16 C17 120.4(5) . . ?
C15 C16 H16 119.8 . . ?
C30 C35 H35 119.8 . . ?
C34 C35 C30 120.4(5) . . ?
C34 C35 H35 119.8 . . ?
C38 C37 H37A 110.3 . . ?
C38 C37 H37B 110.3 . . ?
C38 C37 C36 107.0(5) . . ?
H37A C37 H37B 108.6 . . ?
C36 C37 H37A 110.3 . . ?
C36 C37 H37B 110.3 . . ?
C43 C44 H44 119.8 . . ?
C45 C44 C43 120.5(6) . . ?
C45 C44 H44 119.8 . . ?
C31 C32 H32 119.6 . . ?
C33 C32 C31 120.8(5) . . ?
C33 C32 H32 119.6 . . ?
C33 C34 C35 120.5(5) . . ?
C33 C34 H34 119.7 . . ?
C35 C34 H34 119.7 . . ?
C13 C14 C15 117.8(6) . . ?
C13 C14 H14 121.1 . . ?
C15 C14 H14 121.1 . . ?
C60 C65 H65 119.8 . . ?
C64 C65 C60 120.4(6) . . ?
C64 C65 H65 119.8 . . ?
C47 C48 H48 119.6 . . ?
C47 C48 C49 120.8(6) . . ?
C49 C48 H48 119.6 . . ?
C7 C8 H8 119.8 . . ?
C9 C8 C7 120.4(6) . . ?
C9 C8 H8 119.8 . . ?
C39 C36 H36A 110.8 . . ?
C39 C36 H36B 110.8 . . ?
C37 C36 C39 104.8(5) . . ?
C37 C36 H36A 110.8 . . ?
C37 C36 H36B 110.8 . . ?
H36A C36 H36B 108.9 . . ?
C28 C27 H27 120.0 . . ?
C26 C27 C28 120.0(6) . . ?
C26 C27 H27 120.0 . . ?
C46 C45 H45 119.8 . . ?
C44 C45 C46 120.4(6) . . ?
C44 C45 H45 119.8 . . ?
C8 C9 H9 120.4 . . ?
C8 C9 C10 119.3(6) . . ?
C10 C9 H9 120.4 . . ?
C11 C10 H10 119.7 . . ?
C9 C10 C11 120.6(7) . . ?
C9 C10 H10 119.7 . . ?
C25 C26 H26 119.7 . . ?
C27 C26 C25 120.7(6) . . ?
C27 C26 H26 119.7 . . ?
C61 C62 H62 119.8 . . ?
C63 C62 C61 120.3(6) . . ?
C63 C62 H62 119.8 . . ?
C52 C51 H51 119.1 . . ?
C50 C51 C52 121.9(7) . . ?
C50 C51 H51 119.1 . . ?
C48 C49 H49 119.7 . . ?
C50 C49 C48 120.6(6) . . ?
C50 C49 H49 119.7 . . ?
C51 C50 H50 120.5 . . ?
C49 C50 C51 118.9(6) . . ?
C49 C50 H50 120.5 . . ?
C65 C64 H64 119.7 . . ?
C63 C64 C65 120.6(6) . . ?
C63 C64 H64 119.7 . . ?
C62 C63 H63 120.0 . . ?
C64 C63 C62 120.1(7) . . ?
C64 C63 H63 120.0 . . ?

loop_
_geom_bond_atom_site_label_1
_geom_bond_atom_site_label_2
_geom_bond_distance
_geom_bond_site_symmetry_2
_geom_bond_publ_flag
Y1 O1 2.450(11) . ?
Y1 N5 2.304(10) . ?
Y1 N3 2.846(12) . ?
Y1 N2 2.373(11) . ?
Y1 N4 2.433(12) . ?
Y1 N1 2.368(11) . ?
Y1 C18 2.894(11) . ?
Y1 C21 2.848(12) . ?
Y1 C20 2.830(11) . ?
Y1 C19 2.870(10) . ?
O1 C39 1.449(7) . ?
O1 C38 1.460(7) . ?
N5 N6 1.422(6) . ?
N5 C59 1.378(6) . ?
N3 C18 1.406(8) . ?
N3 C21 1.408(8) . ?
N3 C22 1.485(7) . ?
N2 C00F 1.428(7) . ?
N2 C00I 1.392(6) . ?
N6 C40 1.301(6) . ?
N4 H4 0.8600 . ?
N4 C53 1.308(6) . ?
N1 C4 1.384(6) . ?
N1 C1 1.376(6) . ?
C18 C5 1.536(8) . ?
C18 C19 1.376(8) . ?
C21 C20 1.382(7) . ?
C21 C23 1.558(8) . ?
C5 C4 1.546(7) . ?
C5 C12 1.581(9) . ?
C5 C6 1.557(8) . ?
C20 H20 0.9800 . ?
C20 C19 1.420(7) . ?
C23 C00F 1.509(6) . ?
C23 C24 1.553(8) . ?
C23 C30 1.565(9) . ?
C4 C3 1.381(8) . ?
C00F C00Y 1.362(8) . ?
C54 C59 1.429(8) . ?
C54 C53 1.467(8) . ?
C54 C55 1.421(7) . ?
C41 C40 1.492(8) . ?
C41 C42 1.390(7) . ?
C41 C46 1.403(8) . ?
C00I H00I 0.9300 . ?
C00I C00T 1.384(7) . ?
C12 C17 1.417(7) . ?
C12 C13 1.385(8) . ?
C24 C29 1.391(8) . ?
C24 C25 1.385(7) . ?
C30 C31 1.397(7) . ?
C30 C35 1.395(7) . ?
C22 H22A 0.9600 . ?
C22 H22B 0.9600 . ?
C22 H22C 0.9600 . ?
C40 C47 1.497(7) . ?
C59 C58 1.421(8) . ?
C53 C60 1.486(9) . ?
C19 H19 0.9800 . ?
C2 H2 0.9300 . ?
C2 C3 1.402(8) . ?
C2 C1 1.375(8) . ?
C47 C52 1.387(8) . ?
C47 C48 1.372(8) . ?
C00T H00T 0.9300 . ?
C00T C00Y 1.425(7) . ?
C60 C61 1.395(7) . ?
C60 C65 1.412(7) . ?
C3 H3 0.9300 . ?
C55 H55 0.9300 . ?
C55 C56 1.386(8) . ?
C31 H31 0.9300 . ?
C31 C32 1.400(9) . ?
C00Y H00Y 0.9300 . ?
C1 H1 0.9300 . ?
C56 H56 0.9300 . ?
C56 C57 1.382(8) . ?
C42 H42 0.9300 . ?
C42 C43 1.369(8) . ?
C29 H29 0.9300 . ?
C29 C28 1.391(8) . ?
C6 C7 1.377(8) . ?
C6 C11 1.405(8) . ?
C28 H28 0.9300 . ?
C28 C27 1.381(8) . ?
C25 H25 0.9300 . ?
C25 C26 1.416(8) . ?
C7 H7 0.9300 . ?
C7 C8 1.398(8) . ?
C58 H58 0.9300 . ?
C58 C57 1.360(7) . ?
C39 H39A 0.9700 . ?
C39 H39B 0.9700 . ?
C39 C36 1.518(8) . ?
C61 H61 0.9300 . ?
C61 C62 1.421(9) . ?
C17 H17 0.9300 . ?
C17 C16 1.399(9) . ?
C13 H13 0.9300 . ?
C13 C14 1.385(9) . ?
C57 H57 0.9300 . ?
C38 H38A 0.9700 . ?
C38 H38B 0.9700 . ?
C38 C37 1.441(8) . ?
C15 H15 0.9300 . ?
C15 C16 1.368(9) . ?
C15 C14 1.409(8) . ?
C11 H11 0.9300 . ?
C11 C10 1.388(8) . ?
C43 H43 0.9300 . ?
C43 C44 1.377(9) . ?
C52 H52 0.9300 . ?
C52 C51 1.410(8) . ?
C46 H46 0.9300 . ?
C46 C45 1.396(9) . ?
C33 H33 0.9300 . ?
C33 C32 1.350(7) . ?
C33 C34 1.360(8) . ?
C16 H16 0.9300 . ?
C35 H35 0.9300 . ?
C35 C34 1.385(9) . ?
C37 H37A 0.9700 . ?
C37 H37B 0.9700 . ?
C37 C36 1.461(8) . ?
C44 H44 0.9300 . ?
C44 C45 1.358(8) . ?
C32 H32 0.9300 . ?
C34 H34 0.9300 . ?
C14 H14 0.9300 . ?
C65 H65 0.9300 . ?
C65 C64 1.399(9) . ?
C48 H48 0.9300 . ?
C48 C49 1.402(8) . ?
C8 H8 0.9300 . ?
C8 C9 1.362(10) . ?
C36 H36A 0.9700 . ?
C36 H36B 0.9700 . ?
C27 H27 0.9300 . ?
C27 C26 1.374(9) . ?
C45 H45 0.9300 . ?
C9 H9 0.9300 . ?
C9 C10 1.381(9) . ?
C10 H10 0.9300 . ?
C26 H26 0.9300 . ?
C62 H62 0.9300 . ?
C62 C63 1.403(9) . ?
C51 H51 0.9300 . ?
C51 C50 1.367(9) . ?
C49 H49 0.9300 . ?
C49 C50 1.355(10) . ?
C50 H50 0.9300 . ?
C64 H64 0.9300 . ?
C64 C63 1.366(9) . ?
C63 H63 0.9300 . ?

loop_
_geom_torsion_atom_site_label_1
_geom_torsion_atom_site_label_2
_geom_torsion_atom_site_label_3
_geom_torsion_atom_site_label_4
_geom_torsion
_geom_torsion_site_symmetry_1
_geom_torsion_site_symmetry_2
_geom_torsion_site_symmetry_3
_geom_torsion_site_symmetry_4
_geom_torsion_publ_flag
Y1 O1 C39 C36 -144.7(3) . . . . ?
Y1 O1 C38 C37 161.2(3) . . . . ?
Y1 N5 N6 C40 134.3(3) . . . . ?
Y1 N5 C59 C54 -42.5(6) . . . . ?
Y1 N5 C59 C58 137.8(4) . . . . ?
Y1 N3 C18 C5 -107.2(4) . . . . ?
Y1 N3 C18 C19 68.5(3) . . . . ?
Y1 N3 C21 C20 -69.5(3) . . . . ?
Y1 N3 C21 C23 104.1(3) . . . . ?
Y1 N2 C00F C23 15.8(5) . . . . ?
Y1 N2 C00F C00Y -163.0(3) . . . . ?
Y1 N2 C00I C00T 164.0(3) . . . . ?
Y1 N4 C53 C54 -4.8(6) . . . . ?
Y1 N4 C53 C60 172.6(3) . . . . ?
Y1 N1 C4 C5 -12.2(5) . . . . ?
Y1 N1 C4 C3 167.5(3) . . . . ?
Y1 N1 C1 C2 -169.4(3) . . . . ?
Y1 C18 C5 C4 -29.1(4) . . . . ?
Y1 C18 C5 C12 90.8(3) . . . . ?
Y1 C18 C5 C6 -153.6(3) . . . . ?
Y1 C18 C19 C20 68.2(3) . . . . ?
Y1 C21 C20 C19 -71.2(3) . . . . ?
Y1 C21 C23 C00F 37.4(4) . . . . ?
Y1 C21 C23 C24 160.7(3) . . . . ?
Y1 C21 C23 C30 -83.6(3) . . . . ?
Y1 C20 C19 C18 -70.3(3) . . . . ?
O1 C39 C36 C37 -29.6(5) . . . . ?
O1 C38 C37 C36 -10.8(5) . . . . ?
N5 N6 C40 C41 -1.6(6) . . . . ?
N5 N6 C40 C47 178.8(3) . . . . ?
N5 C59 C58 C57 -175.8(4) . . . . ?
N3 C18 C5 C4 56.1(5) . . . . ?
N3 C18 C5 C12 176.0(3) . . . . ?
N3 C18 C5 C6 -68.3(5) . . . . ?
N3 C18 C19 Y1 -67.6(3) . . . . ?
N3 C18 C19 C20 0.6(4) . . . . ?
N3 C21 C20 Y1 69.8(3) . . . . ?
N3 C21 C20 C19 -1.4(4) . . . . ?
N3 C21 C23 C00F -47.4(5) . . . . ?
N3 C21 C23 C24 75.9(5) . . . . ?
N3 C21 C23 C30 -168.4(3) . . . . ?
N2 C00F C00Y C00T -0.4(4) . . . . ?
N2 C00I C00T C00Y 0.6(5) . . . . ?
N6 N5 C59 C54 161.4(4) . . . . ?
N6 N5 C59 C58 -18.4(6) . . . . ?
N6 C40 C47 C52 157.7(5) . . . . ?
N6 C40 C47 C48 -22.4(6) . . . . ?
N4 C53 C60 C61 46.7(6) . . . . ?
N4 C53 C60 C65 -129.8(5) . . . . ?
N1 C4 C3 C2 1.1(5) . . . . ?
C18 N3 C21 Y1 71.2(3) . . . . ?
C18 N3 C21 C20 1.7(4) . . . . ?
C18 N3 C21 C23 175.3(3) . . . . ?
C18 C5 C4 N1 28.0(5) . . . . ?
C18 C5 C4 C3 -151.6(5) . . . . ?
C18 C5 C12 C17 66.7(5) . . . . ?
C18 C5 C12 C13 -116.0(5) . . . . ?
C18 C5 C6 C7 -3.2(6) . . . . ?
C18 C5 C6 C11 -178.5(4) . . . . ?
C21 N3 C18 Y1 -69.9(3) . . . . ?
C21 N3 C18 C5 -177.0(3) . . . . ?
C21 N3 C18 C19 -1.4(4) . . . . ?
C21 C20 C19 Y1 70.8(3) . . . . ?
C21 C20 C19 C18 0.5(5) . . . . ?
C21 C23 C00F N2 -36.5(4) . . . . ?
C21 C23 C00F C00Y 141.9(4) . . . . ?
C21 C23 C24 C29 175.4(4) . . . . ?
C21 C23 C24 C25 -2.7(5) . . . . ?
C21 C23 C30 C31 113.5(4) . . . . ?
C21 C23 C30 C35 -70.6(5) . . . . ?
C5 C18 C19 Y1 107.6(4) . . . . ?
C5 C18 C19 C20 175.8(4) . . . . ?
C5 C4 C3 C2 -179.3(4) . . . . ?
C5 C12 C17 C16 179.8(4) . . . . ?
C5 C12 C13 C14 180.0(4) . . . . ?
C5 C6 C7 C8 -177.3(4) . . . . ?
C5 C6 C11 C10 177.7(4) . . . . ?
C20 C21 C23 C00F 124.3(5) . . . . ?
C20 C21 C23 C24 -112.4(5) . . . . ?
C20 C21 C23 C30 3.4(6) . . . . ?
C23 C21 C20 Y1 -102.9(4) . . . . ?
C23 C21 C20 C19 -174.1(4) . . . . ?
C23 C00F C00Y C00T -178.9(4) . . . . ?
C23 C24 C29 C28 -179.6(4) . . . . ?
C23 C24 C25 C26 179.3(4) . . . . ?
C23 C30 C31 C32 176.2(4) . . . . ?
C23 C30 C35 C34 -177.3(4) . . . . ?
C4 N1 C1 C2 1.1(5) . . . . ?
C4 C5 C12 C17 -176.6(4) . . . . ?
C4 C5 C12 C13 0.8(5) . . . . ?
C4 C5 C6 C7 -123.5(5) . . . . ?
C4 C5 C6 C11 61.2(6) . . . . ?
C00F N2 C00I C00T -0.8(4) . . . . ?
C00F C23 C24 C29 -63.4(6) . . . . ?
C00F C23 C24 C25 118.5(5) . . . . ?
C00F C23 C30 C31 -4.8(5) . . . . ?
C00F C23 C30 C35 171.1(4) . . . . ?
C54 C59 C58 C57 4.4(7) . . . . ?
C54 C53 C60 C61 -135.7(5) . . . . ?
C54 C53 C60 C65 47.7(6) . . . . ?
C54 C55 C56 C57 0.8(7) . . . . ?
C41 C40 C47 C52 -22.0(6) . . . . ?
C41 C40 C47 C48 158.0(4) . . . . ?
C41 C42 C43 C44 -1.6(7) . . . . ?
C41 C46 C45 C44 -1.2(8) . . . . ?
C00I N2 C00F C23 179.5(3) . . . . ?
C00I N2 C00F C00Y 0.7(4) . . . . ?
C00I C00T C00Y C00F -0.1(4) . . . . ?
C12 C5 C4 N1 -90.0(4) . . . . ?
C12 C5 C4 C3 90.4(5) . . . . ?
C12 C5 C6 C7 114.3(5) . . . . ?
C12 C5 C6 C11 -61.0(5) . . . . ?
C12 C17 C16 C15 -0.2(8) . . . . ?
C12 C13 C14 C15 0.7(8) . . . . ?
C24 C23 C00F N2 -159.7(3) . . . . ?
C24 C23 C00F C00Y 18.8(6) . . . . ?
C24 C23 C30 C31 -127.3(5) . . . . ?
C24 C23 C30 C35 48.6(6) . . . . ?
C24 C29 C28 C27 -0.2(7) . . . . ?
C24 C25 C26 C27 0.5(8) . . . . ?
C30 C23 C00F N2 80.9(4) . . . . ?
C30 C23 C00F C00Y -100.6(5) . . . . ?
C30 C23 C24 C29 59.5(5) . . . . ?
C30 C23 C24 C25 -118.7(4) . . . . ?
C30 C31 C32 C33 0.2(7) . . . . ?
C30 C35 C34 C33 1.9(8) . . . . ?
C22 N3 C18 Y1 111.9(4) . . . . ?
C22 N3 C18 C5 4.7(6) . . . . ?
C22 N3 C18 C19 -179.7(3) . . . . ?
C22 N3 C21 Y1 -110.5(3) . . . . ?
C22 N3 C21 C20 180.0(3) . . . . ?
C22 N3 C21 C23 -6.5(6) . . . . ?
C40 C41 C42 C43 177.0(4) . . . . ?
C40 C41 C46 C45 -175.6(4) . . . . ?
C40 C47 C52 C51 179.5(5) . . . . ?
C40 C47 C48 C49 -179.4(5) . . . . ?
C59 N5 N6 C40 -64.2(5) . . . . ?
C59 C54 C53 N4 26.6(6) . . . . ?
C59 C54 C53 C60 -150.8(4) . . . . ?
C59 C54 C55 C56 1.5(6) . . . . ?
C59 C58 C57 C56 -2.3(8) . . . . ?
C53 C54 C59 N5 -4.8(6) . . . . ?
C53 C54 C59 C58 175.0(4) . . . . ?
C53 C54 C55 C56 -177.5(4) . . . . ?
C53 C60 C61 C62 -177.4(4) . . . . ?
C53 C60 C65 C64 175.7(5) . . . . ?
C19 C18 C5 C4 -118.4(5) . . . . ?
C19 C18 C5 C12 1.5(6) . . . . ?
C19 C18 C5 C6 117.1(4) . . . . ?
C47 C52 C51 C50 0.3(9) . . . . ?
C47 C48 C49 C50 -0.6(9) . . . . ?
C60 C61 C62 C63 1.6(8) . . . . ?
C60 C65 C64 C63 1.6(9) . . . . ?
C3 C2 C1 N1 -0.4(5) . . . . ?
C55 C54 C59 N5 176.2(4) . . . . ?
C55 C54 C59 C58 -4.0(6) . . . . ?
C55 C54 C53 N4 -154.4(4) . . . . ?
C55 C54 C53 C60 28.2(6) . . . . ?
C55 C56 C57 C58 -0.4(8) . . . . ?
C31 C30 C35 C34 -1.3(7) . . . . ?
C1 N1 C4 C5 179.0(3) . . . . ?
C1 N1 C4 C3 -1.3(5) . . . . ?
C1 C2 C3 C4 -0.4(5) . . . . ?
C42 C41 C40 N6 -57.6(7) . . . . ?
C42 C41 C40 C47 122.0(5) . . . . ?
C42 C41 C46 C45 0.7(7) . . . . ?
C42 C43 C44 C45 1.1(8) . . . . ?
C29 C24 C25 C26 1.2(6) . . . . ?
C29 C28 C27 C26 1.9(8) . . . . ?
C6 C5 C4 N1 151.2(4) . . . . ?
C6 C5 C4 C3 -28.4(6) . . . . ?
C6 C5 C12 C17 -52.9(6) . . . . ?
C6 C5 C12 C13 124.5(5) . . . . ?
C6 C7 C8 C9 0.6(8) . . . . ?
C6 C11 C10 C9 -1.0(8) . . . . ?
C28 C27 C26 C25 -2.0(8) . . . . ?
C25 C24 C29 C28 -1.3(7) . . . . ?
C7 C6 C11 C10 2.1(7) . . . . ?
C7 C8 C9 C10 0.5(9) . . . . ?
C39 O1 C38 C37 -8.5(5) . . . . ?
C61 C60 C65 C64 -0.9(7) . . . . ?
C61 C62 C63 C64 -0.9(10) . . . . ?
C17 C12 C13 C14 -2.6(7) . . . . ?
C13 C12 C17 C16 2.3(7) . . . . ?
C38 O1 C39 C36 23.3(5) . . . . ?
C38 C37 C36 C39 24.9(6) . . . . ?
C11 C6 C7 C8 -1.9(7) . . . . ?
C43 C44 C45 C46 0.3(9) . . . . ?
C52 C47 C48 C49 0.6(8) . . . . ?
C52 C51 C50 C49 -0.3(10) . . . . ?
C46 C41 C40 N6 118.6(5) . . . . ?
C46 C41 C40 C47 -61.8(6) . . . . ?
C46 C41 C42 C43 0.7(7) . . . . ?
C16 C15 C14 C13 1.5(8) . . . . ?
C35 C30 C31 C32 0.2(6) . . . . ?
C32 C33 C34 C35 -1.5(9) . . . . ?
C34 C33 C32 C31 0.4(8) . . . . ?
C14 C15 C16 C17 -1.7(9) . . . . ?
C65 C60 C61 C62 -0.7(7) . . . . ?
C65 C64 C63 C62 -0.7(11) . . . . ?
C48 C47 C52 C51 -0.4(8) . . . . ?
C48 C49 C50 C51 0.4(10) . . . . ?
C8 C9 C10 C11 -0.4(9) . . . . ?

loop_
_smtbx_masks_void_nr
_smtbx_masks_void_average_x
_smtbx_masks_void_average_y
_smtbx_masks_void_average_z
_smtbx_masks_void_volume
_smtbx_masks_void_count_electrons
_smtbx_masks_void_content
1 -0.650 -0.150 -0.563 1238.0 257.1 ?
2 0.252 0.463 0.438 15.5 0.0 ?
3 0.748 0.537 0.562 15.5 0.0 ?
